data_7200331
loop_
_publ_author_name
'Xue, Dong-Xu'
'Lin, Jian-Bin'
'Zhang, Jie-Peng'
'Chen, Xiao-Ming'

_publ_section_title
;
 Syntheses, structures and sorption properties of two
 framework-isomeric porous copper-coordination polymers
;
_journal_issue 1
_journal_name_full CrystEngComm
_journal_page_first 183
_journal_paper_doi 10.1039/b813226g
_journal_volume 11
_journal_year 2009
_chemical_formula_sum 'C16 H14 Cu O6 S'
_chemical_formula_weight 397.87
_chemical_name_common 'Copper(ii) oxybis(benzoate)'
_chemical_name_systematic
;
?
;
_space_group_IT_number 14
_symmetry_cell_setting monoclinic
_symmetry_space_group_name_Hall '-P 2ybc'
_symmetry_space_group_name_H-M 'P 1 21/c 1'
_atom_sites_solution_hydrogens geom
_atom_sites_solution_primary direct
_atom_sites_solution_secondary difmap
_audit_creation_method SHELXL-97
_cell_angle_alpha 90.00
_cell_angle_beta 109.345(2)
_cell_angle_gamma 90.00
_cell_formula_units_Z 4
_cell_length_a 12.0877(15)
_cell_length_b 16.227(2)
_cell_length_c 9.2338(11)
_cell_measurement_reflns_used 9289
_cell_measurement_temperature 293(2)
_cell_measurement_theta_max 26
_cell_measurement_theta_min 1.79
_cell_volume 1708.9(4)
_computing_cell_refinement 'SAINT-PLUS, Ver. 6.0, 1997'
_computing_data_collection 'SMART, 1998.'
_computing_data_reduction 'SAINT-PLUS, Ver. 6.0, 1997'
_computing_molecular_graphics 'XP, Ver. 6.10, Bruker AXS Inc., 2000.'
_computing_publication_material 'SHELXTL-Bruker AXS Inc., 1998.'
_computing_structure_refinement 'SHELXL-97 (Sheldrick, 1997)'
_computing_structure_solution 'SHELXS-97 (Sheldrick, 1990)'
_diffrn_ambient_temperature 293(2)
_diffrn_measured_fraction_theta_full 0.991
_diffrn_measured_fraction_theta_max 0.991
_diffrn_measurement_device_type 'Bruker Apex CCD'
_diffrn_measurement_method '\w scan'
_diffrn_radiation_monochromator graphite
_diffrn_radiation_source 'fine-focus sealed tube'
_diffrn_radiation_type MoK\a
_diffrn_radiation_wavelength 0.71073
_diffrn_reflns_av_R_equivalents 0.0494
_diffrn_reflns_av_sigmaI/netI 0.0638
_diffrn_reflns_limit_h_max 14
_diffrn_reflns_limit_h_min -14
_diffrn_reflns_limit_k_max 20
_diffrn_reflns_limit_k_min -18
_diffrn_reflns_limit_l_max 11
_diffrn_reflns_limit_l_min -10
_diffrn_reflns_number 9289
_diffrn_reflns_theta_full 26.00
_diffrn_reflns_theta_max 26.00
_diffrn_reflns_theta_min 1.79
_diffrn_standards_decay_% 0
_exptl_absorpt_coefficient_mu 1.428
_exptl_absorpt_correction_T_max 0.9451
_exptl_absorpt_correction_T_min 0.8704
_exptl_absorpt_correction_type multi-scan
_exptl_absorpt_process_details 'SADABS (Bruker, 2002)'
_exptl_crystal_colour blue
_exptl_crystal_density_diffrn 1.546
_exptl_crystal_density_method 'not measured'
_exptl_crystal_description block
_exptl_crystal_F_000 812
_exptl_crystal_size_max 0.10
_exptl_crystal_size_mid 0.08
_exptl_crystal_size_min 0.04
_refine_diff_density_max 0.701
_refine_diff_density_min -0.312
_refine_diff_density_rms 0.087
_refine_ls_extinction_method none
_refine_ls_goodness_of_fit_ref 1.017
_refine_ls_hydrogen_treatment constr
_refine_ls_matrix_type full
_refine_ls_number_parameters 245
_refine_ls_number_reflns 3324
_refine_ls_number_restraints 6
_refine_ls_restrained_S_all 1.016
_refine_ls_R_factor_all 0.0782
_refine_ls_R_factor_gt 0.0508
_refine_ls_shift/su_max 0.000
_refine_ls_shift/su_mean 0.000
_refine_ls_structure_factor_coef Fsqd
_refine_ls_weighting_details 'calc w=1/[\s^2^(Fo^2^)+(0.0589P)^2^+0.4778P] where P=(Fo^2^+2Fc^2^)/3'
_refine_ls_weighting_scheme calc
_refine_ls_wR_factor_gt 0.1096
_refine_ls_wR_factor_ref 0.1237
_reflns_number_gt 2397
_reflns_number_total 3324
_reflns_threshold_expression >2sigma(I)
_cod_data_source_file b813226g.txt
_cod_data_source_block MCF21
_cod_depositor_comments
;
The following automatic conversions were performed:
'_symmetry_cell_setting' value 'Monoclinic' changed to 'monoclinic'
according to '/home/saulius/struct/CIF-dictionaries/cif_core.dic'
dictionary named 'cif_core.dic' version 2.4.1 from
2010-06-29.

'_exptl_absorpt_correction_type' value 'Multi-scan' changed
to 'multi-scan' according to
'/home/saulius/struct/CIF-dictionaries/cif_core.dic' dictionary named
'cif_core.dic' version 2.4.1 from 2010-06-29.

Automatic conversion script
Id: cif_fix_enum 1527 2010-12-29 10:47:43Z saulius 
;
_cod_original_cell_volume 1709.0(4)
_cod_original_sg_symbol_H-M P21/c
_cod_database_code 7200331

loop_
_symmetry_equiv_pos_as_xyz
'x, y, z'
'-x, y+1/2, -z+1/2'
'-x, -y, -z'
'x, -y-1/2, z-1/2'

loop_
_atom_site_label
_atom_site_type_symbol
_atom_site_fract_x
_atom_site_fract_y
_atom_site_fract_z
_atom_site_U_iso_or_equiv
_atom_site_adp_type
_atom_site_occupancy
_atom_site_symmetry_multiplicity
_atom_site_calc_flag
_atom_site_refinement_flags
_atom_site_disorder_assembly
_atom_site_disorder_group
Cu1 Cu 0.48911(4) 0.05701(3) 0.89417(5) 0.03012(17) Uani 1 1 d . . .
O1 O 0.3956(3) -0.02901(18) 0.7583(3) 0.0450(7) Uani 1 1 d . . .
O2 O 0.4192(2) -0.12676(17) 0.9361(3) 0.0413(7) Uani 1 1 d . . .
O3 O 0.0839(3) -0.3145(2) 0.3584(4) 0.0669(11) Uani 1 1 d . . .
O4 O -0.3643(2) -0.50840(18) 0.3813(3) 0.0431(7) Uani 1 1 d . . .
O5 O -0.3473(2) -0.41246(19) 0.5606(4) 0.0475(8) Uani 1 1 d . . .
O6 O 0.4638(3) 0.14114(18) 0.7068(3) 0.0507(8) Uani 1 1 d . . .
C1 C 0.3784(3) -0.0999(3) 0.8014(5) 0.0347(9) Uani 1 1 d . . .
C2 C 0.3012(3) -0.1566(3) 0.6831(5) 0.0354(10) Uani 1 1 d . . .
C3 C 0.3076(4) -0.2401(3) 0.7052(5) 0.0435(11) Uani 1 1 d . . .
H3A H 0.3604 -0.2617 0.7948 0.052 Uiso 1 1 calc R . .
C4 C 0.2370(4) -0.2924(3) 0.5964(6) 0.0534(13) Uani 1 1 d . . .
H4A H 0.2438 -0.3491 0.6108 0.064 Uiso 1 1 calc R . .
C5 C 0.1569(4) -0.2608(3) 0.4674(5) 0.0504(13) Uani 1 1 d . . .
C6 C 0.1492(4) -0.1773(3) 0.4411(6) 0.0614(14) Uani 1 1 d . . .
H6A H 0.0948 -0.1562 0.3523 0.074 Uiso 1 1 calc R . .
C7 C 0.2226(4) -0.1256(3) 0.5474(5) 0.0571(13) Uani 1 1 d . . .
H7A H 0.2198 -0.0692 0.5287 0.069 Uiso 1 1 calc R . .
C8 C -0.3130(3) -0.4492(3) 0.4629(5) 0.0354(9) Uani 1 1 d . . .
C9 C -0.2035(4) -0.4172(3) 0.4416(5) 0.0378(10) Uani 1 1 d . . .
C10 C -0.1599(4) -0.4493(3) 0.3336(6) 0.0543(13) Uani 1 1 d . . .
H10A H -0.1963 -0.4946 0.2754 0.065 Uiso 1 1 calc R . .
C11 C -0.0632(4) -0.4153(3) 0.3111(6) 0.0647(16) Uani 1 1 d . . .
H11A H -0.0338 -0.4383 0.2390 0.078 Uiso 1 1 calc R . .
C12 C -0.0092(4) -0.3476(3) 0.3937(5) 0.0487(12) Uani 1 1 d . . .
C13 C -0.0480(4) -0.3168(3) 0.5061(5) 0.0540(13) Uani 1 1 d . . .
H13A H -0.0095 -0.2727 0.5663 0.065 Uiso 1 1 calc R . .
C14 C -0.1445(4) -0.3515(3) 0.5291(5) 0.0520(13) Uani 1 1 d . . .
H14A H -0.1708 -0.3304 0.6055 0.062 Uiso 1 1 calc R . .
S1 S 0.38395(14) 0.12151(10) 0.54914(17) 0.0500(6) Uani 0.788(4) 1 d P A 1
C15 C 0.4080(12) 0.2031(8) 0.4382(11) 0.093(4) Uani 0.788(4) 1 d P A 1
H15A H 0.3620 0.2492 0.4505 0.140 Uiso 0.788(4) 1 d PR A 1
H15B H 0.4884 0.2196 0.4638 0.140 Uiso 0.788(4) 1 d PR A 1
H15C H 0.3793 0.1845 0.3337 0.140 Uiso 0.788(4) 1 d PR A 1
S1' S 0.3811(6) 0.1889(4) 0.6016(7) 0.063(2) Uani 0.212(4) 1 d P A 2
C15' C 0.382(3) 0.198(2) 0.395(4) 0.043(8) Uani 0.212(4) 1 d PU A 2
H15D H 0.4578 0.2237 0.4209 0.065 Uiso 0.212(4) 1 d PR A 2
H15E H 0.3868 0.1431 0.3574 0.065 Uiso 0.212(4) 1 d PR A 2
H15F H 0.3256 0.2293 0.3180 0.065 Uiso 0.212(4) 1 d PR A 2
C16 C 0.4744(12) 0.0499(7) 0.4971(14) 0.097(4) Uani 0.53 1 d P . 1
H16A H 0.4793 0.0000 0.5548 0.145 Uiso 0.53 1 d PR . 1
H16B H 0.4423 0.0379 0.3894 0.145 Uiso 0.53 1 d PR . 1
H16C H 0.5514 0.0730 0.5195 0.145 Uiso 0.53 1 d PR . 1
C16' C 0.2439(10) 0.1417(9) 0.5628(16) 0.093(5) Uani 0.47 1 d P A 2
H16D H 0.2243 0.1397 0.6553 0.140 Uiso 0.47 1 d PR A 2
H16E H 0.1855 0.1729 0.4864 0.140 Uiso 0.47 1 d PR A 2
H16F H 0.2467 0.0867 0.5258 0.140 Uiso 0.47 1 d PR A 2

loop_
_atom_site_aniso_label
_atom_site_aniso_U_11
_atom_site_aniso_U_22
_atom_site_aniso_U_33
_atom_site_aniso_U_23
_atom_site_aniso_U_13
_atom_site_aniso_U_12
Cu1 0.0304(3) 0.0302(3) 0.0290(3) -0.0002(2) 0.0088(2) -0.0007(2)
O1 0.0542(19) 0.0392(17) 0.0365(17) -0.0061(14) 0.0081(15) -0.0156(14)
O2 0.0484(18) 0.0372(16) 0.0349(18) -0.0055(13) 0.0091(14) -0.0088(13)
O3 0.063(2) 0.097(3) 0.052(2) -0.038(2) 0.0343(18) -0.050(2)
O4 0.0400(17) 0.0441(18) 0.0480(19) -0.0044(15) 0.0186(15) -0.0094(14)
O5 0.0402(17) 0.0526(19) 0.055(2) -0.0104(16) 0.0228(16) -0.0113(14)
O6 0.058(2) 0.0484(19) 0.0365(18) 0.0117(15) 0.0033(15) -0.0077(16)
C1 0.031(2) 0.039(3) 0.037(3) -0.007(2) 0.014(2) -0.0026(18)
C2 0.032(2) 0.043(2) 0.034(2) -0.0078(19) 0.0142(19) -0.0093(18)
C3 0.032(2) 0.043(3) 0.052(3) -0.011(2) 0.009(2) -0.0012(19)
C4 0.048(3) 0.040(3) 0.076(4) -0.020(3) 0.026(3) -0.012(2)
C5 0.042(3) 0.073(4) 0.044(3) -0.027(3) 0.024(2) -0.030(2)
C6 0.063(3) 0.074(4) 0.038(3) -0.003(3) 0.004(2) -0.025(3)
C7 0.064(3) 0.056(3) 0.044(3) -0.001(2) 0.008(3) -0.019(3)
C8 0.032(2) 0.039(2) 0.032(2) 0.007(2) 0.0059(18) -0.0030(19)
C9 0.033(2) 0.046(3) 0.033(2) -0.0004(19) 0.0082(19) -0.0062(18)
C10 0.048(3) 0.061(3) 0.057(3) -0.022(3) 0.022(2) -0.026(2)
C11 0.063(3) 0.086(4) 0.059(3) -0.040(3) 0.038(3) -0.035(3)
C12 0.043(3) 0.064(3) 0.043(3) -0.014(2) 0.018(2) -0.024(2)
C13 0.049(3) 0.060(3) 0.055(3) -0.024(3) 0.021(2) -0.026(2)
C14 0.048(3) 0.066(3) 0.049(3) -0.018(2) 0.025(2) -0.015(2)
S1 0.0644(11) 0.0432(11) 0.0370(9) 0.0012(7) 0.0095(8) -0.0013(7)
C15 0.139(10) 0.075(7) 0.030(6) 0.023(5) -0.020(6) -0.026(6)
S1' 0.086(5) 0.052(5) 0.045(4) -0.003(3) 0.012(3) 0.004(3)
C15' 0.059(11) 0.035(10) 0.033(12) -0.001(8) 0.012(9) -0.002(8)
C16 0.137(12) 0.101(10) 0.062(8) -0.002(7) 0.045(8) 0.029(8)
C16' 0.053(8) 0.125(12) 0.090(10) 0.034(9) 0.006(7) 0.005(8)

loop_
_atom_type_symbol
_atom_type_description
_atom_type_scat_dispersion_real
_atom_type_scat_dispersion_imag
_atom_type_scat_source
C C 0.0033 0.0016 'International Tables Vol C Tables 4.2.6.8 and 6.1.1.4'
H H 0.0000 0.0000 'International Tables Vol C Tables 4.2.6.8 and 6.1.1.4'
O O 0.0106 0.0060 'International Tables Vol C Tables 4.2.6.8 and 6.1.1.4'
S S 0.1246 0.1234 'International Tables Vol C Tables 4.2.6.8 and 6.1.1.4'
Cu Cu 0.3201 1.2651 'International Tables Vol C Tables 4.2.6.8 and 6.1.1.4'

loop_
_geom_angle_atom_site_label_1
_geom_angle_atom_site_label_2
_geom_angle_atom_site_label_3
_geom_angle
_geom_angle_site_symmetry_1
_geom_angle_site_symmetry_3
_geom_angle_publ_flag
O2 Cu1 O5 89.22(13) 3_657 2_556 ?
O2 Cu1 O1 167.83(12) 3_657 . ?
O5 Cu1 O1 87.53(13) 2_556 . ?
O2 Cu1 O4 89.87(12) 3_657 4_656 ?
O5 Cu1 O4 168.07(12) 2_556 4_656 ?
O1 Cu1 O4 90.89(12) . 4_656 ?
O2 Cu1 O6 99.78(12) 3_657 . ?
O5 Cu1 O6 96.32(12) 2_556 . ?
O1 Cu1 O6 92.24(12) . . ?
O4 Cu1 O6 95.56(12) 4_656 . ?
O2 Cu1 Cu1 85.48(9) 3_657 3_657 ?
O5 Cu1 Cu1 84.20(9) 2_556 3_657 ?
O1 Cu1 Cu1 82.53(9) . 3_657 ?
O4 Cu1 Cu1 83.87(9) 4_656 3_657 ?
O6 Cu1 Cu1 174.72(9) . 3_657 ?
C1 O1 Cu1 124.7(3) . . ?
C1 O2 Cu1 121.7(3) . 3_657 ?
C12 O3 C5 116.2(3) . . ?
C8 O4 Cu1 123.0(3) . 4_455 ?
C8 O5 Cu1 123.5(3) . 2_546 ?
S1' O6 S1 49.3(3) . . ?
S1' O6 Cu1 143.4(4) . . ?
S1 O6 Cu1 121.68(18) . . ?
O2 C1 O1 125.5(4) . . ?
O2 C1 C2 117.1(4) . . ?
O1 C1 C2 117.5(4) . . ?
C3 C2 C7 118.7(4) . . ?
C3 C2 C1 120.7(4) . . ?
C7 C2 C1 120.7(4) . . ?
C2 C3 C4 120.8(4) . . ?
C5 C4 C3 119.8(5) . . ?
C4 C5 C6 120.8(4) . . ?
C4 C5 O3 119.4(5) . . ?
C6 C5 O3 119.7(5) . . ?
C7 C6 C5 119.2(5) . . ?
C6 C7 C2 120.7(5) . . ?
O4 C8 O5 125.4(4) . . ?
O4 C8 C9 118.1(4) . . ?
O5 C8 C9 116.5(4) . . ?
C10 C9 C14 117.9(4) . . ?
C10 C9 C8 122.2(4) . . ?
C14 C9 C8 119.8(4) . . ?
C11 C10 C9 120.6(4) . . ?
C10 C11 C12 120.7(4) . . ?
C13 C12 C11 119.7(4) . . ?
C13 C12 O3 123.3(4) . . ?
C11 C12 O3 117.0(4) . . ?
C12 C13 C14 119.3(4) . . ?
C13 C14 C9 121.7(4) . . ?
O6 S1 C15 103.3(4) . . ?
O6 S1 C16 98.5(5) . . ?
C15 S1 C16 95.8(6) . . ?
O6 S1' C16' 108.3(6) . . ?
O6 S1' C15' 119.9(12) . . ?
C16' S1' C15' 98.5(13) . . ?
C16 C16 S1 148.8(13) 3_656 . ?

loop_
_geom_bond_atom_site_label_1
_geom_bond_atom_site_label_2
_geom_bond_distance
_geom_bond_site_symmetry_2
_geom_bond_publ_flag
Cu1 O2 1.953(3) 3_657 ?
Cu1 O5 1.958(3) 2_556 ?
Cu1 O1 1.965(3) . ?
Cu1 O4 1.979(3) 4_656 ?
Cu1 O6 2.145(3) . ?
Cu1 Cu1 2.6405(9) 3_657 ?
O1 C1 1.256(5) . ?
O2 C1 1.255(5) . ?
O2 Cu1 1.953(3) 3_657 ?
O3 C12 1.380(5) . ?
O3 C5 1.401(5) . ?
O4 C8 1.252(5) . ?
O4 Cu1 1.979(3) 4_455 ?
O5 C8 1.259(5) . ?
O5 Cu1 1.958(3) 2_546 ?
O6 S1' 1.379(7) . ?
O6 S1 1.491(3) . ?
C1 C2 1.495(5) . ?
C2 C3 1.369(6) . ?
C2 C7 1.392(6) . ?
C3 C4 1.375(6) . ?
C4 C5 1.362(7) . ?
C5 C6 1.374(7) . ?
C6 C7 1.371(6) . ?
C8 C9 1.494(5) . ?
C9 C10 1.376(6) . ?
C9 C14 1.384(6) . ?
C10 C11 1.369(6) . ?
C11 C12 1.373(6) . ?
C12 C13 1.367(6) . ?
C13 C14 1.374(6) . ?
S1 C15 1.756(12) . ?
S1 C16 1.769(11) . ?
S1' C16' 1.753(13) . ?
S1' C15' 1.91(4) . ?
